data_7123029
loop_
_publ_author_name
'Vrana, Jan'
'Holub, Josef'
'Samsonov, Maksim Andreevich'
'Ruzickova, Zdenka'
'Fanfrlik, Jindrich'
'Hnyk, Drahom\'ir'
'R\%u\<zi\<cka, Ale\<s'

_publ_section_title
;
 Thiaborane clusters with the exoskeletal B-H group
;
_journal_name_full 'Chemical Communications'
_journal_paper_doi 10.1039/C9CC00952C
_journal_year 2019
_chemical_formula_moiety 'C14 H31 B11 N4 S, C4 H8 O'
_chemical_formula_sum 'C18 H39 B11 N4 O S'
_chemical_formula_weight 478.50
_space_group_crystal_system triclinic
_space_group_IT_number 2
_space_group_name_Hall '-P 1'
_space_group_name_H-M_alt 'P -1'
_symmetry_space_group_name_Hall '-P 1'
_symmetry_space_group_name_H-M 'P -1'
_atom_sites_solution_hydrogens mixed
_atom_sites_solution_primary dual
_atom_sites_solution_secondary difmap
_audit_creation_method SHELXL-2017/1
_audit_update_record
;
2019-02-01 deposited with the CCDC.    2019-02-21 downloaded from the CCDC.
;
_cell_angle_alpha 71.461(5)
_cell_angle_beta 76.041(12)
_cell_angle_gamma 71.517(12)
_cell_formula_units_Z 2
_cell_length_a 8.831(3)
_cell_length_b 10.884(2)
_cell_length_c 15.634(3)
_cell_measurement_reflns_used 849
_cell_measurement_temperature 150(2)
_cell_measurement_theta_max 25.88
_cell_measurement_theta_min 2.63
_cell_volume 1334.6(6)
_computing_cell_refinement 'APEX3 v2016.9-0 (Bruker AXS)'
_computing_data_collection 'Bruker Instrument Service vV6.2.3'
_computing_data_reduction 'SAINT V8.37A (Bruker AXS Inc., 2015)'
_computing_molecular_graphics 'Bruker SHELXTL'
_computing_publication_material 'Bruker SHELXTL'
_computing_structure_refinement 'SHELXL-2017/1 (Sheldrick, 2017)'
_computing_structure_solution 'XT, VERSION 2014/5'
_diffrn_ambient_temperature 150(2)
_diffrn_detector_area_resol_mean 10.4167
_diffrn_measured_fraction_theta_full 0.421
_diffrn_measured_fraction_theta_max 0.411
_diffrn_measurement_device_type 'Bruker D8 - Venture'
_diffrn_measurement_method '\f and \w scans to fill the Ewald sphere'
_diffrn_radiation_type MoK\a
_diffrn_radiation_wavelength 0.71073
_diffrn_reflns_av_R_equivalents 0.1347
_diffrn_reflns_av_unetI/netI 0.1449
_diffrn_reflns_Laue_measured_fraction_full 0.421
_diffrn_reflns_Laue_measured_fraction_max 0.411
_diffrn_reflns_limit_h_max 8
_diffrn_reflns_limit_h_min -5
_diffrn_reflns_limit_k_max 12
_diffrn_reflns_limit_k_min -12
_diffrn_reflns_limit_l_max 18
_diffrn_reflns_limit_l_min -17
_diffrn_reflns_number 2691
_diffrn_reflns_point_group_measured_fraction_full 0.421
_diffrn_reflns_point_group_measured_fraction_max 0.411
_diffrn_reflns_theta_full 25.242
_diffrn_reflns_theta_max 25.992
_diffrn_reflns_theta_min 2.150
_diffrn_source 'sealed X-ray tube'
_exptl_absorpt_coefficient_mu 0.142
_exptl_absorpt_correction_T_max 0.7453
_exptl_absorpt_correction_T_min 0.7246
_exptl_absorpt_correction_type multi-scan
_exptl_absorpt_process_details
;
SADABS-2016/2 - Bruker AXS area detector
scaling and absorption correction
;
_exptl_crystal_colour colorless
_exptl_crystal_density_diffrn 1.191
_exptl_crystal_description plate
_exptl_crystal_F_000 508
_exptl_crystal_size_max 0.320
_exptl_crystal_size_mid 0.162
_exptl_crystal_size_min 0.061
_refine_diff_density_max 0.283
_refine_diff_density_min -0.326
_refine_diff_density_rms 0.081
_refine_ls_extinction_method none
_refine_ls_goodness_of_fit_ref 1.086
_refine_ls_hydrogen_treatment mixed
_refine_ls_matrix_type full
_refine_ls_number_parameters 373
_refine_ls_number_reflns 2161
_refine_ls_number_restraints 68
_refine_ls_restrained_S_all 1.074
_refine_ls_R_factor_all 0.1401
_refine_ls_R_factor_gt 0.0813
_refine_ls_shift/su_max 0.000
_refine_ls_shift/su_mean 0.000
_refine_ls_structure_factor_coef Fsqd
_refine_ls_weighting_details 'w=1/[\s^2^(Fo^2^)+(0.1222P)^2^+0.6611P] where P=(Fo^2^+2Fc^2^)/3'
_refine_ls_weighting_scheme calc
_refine_ls_wR_factor_gt 0.1882
_refine_ls_wR_factor_ref 0.2108
_reflns_Friedel_coverage 0.000
_reflns_number_gt 1505
_reflns_number_total 2161
_reflns_threshold_expression 'I > 2\s(I)'
_cod_data_source_file c9cc00952c2.cif
_cod_data_source_block 4a_prime
_cod_original_cell_volume 1334.7(6)
_cod_database_code 7123029
_shelx_shelxl_version_number 2017/1
_shelx_space_group_comment
;
The symmetry employed for this shelxl refinement is uniquely defined
by the following loop, which should always be used as a source of
symmetry information in preference to the above space-group names.
They are only intended as comments.
;
_shelx_estimated_absorpt_t_min 0.956
_shelx_estimated_absorpt_t_max 0.991
_exptl_absorpt_special_details
;
The ratio of minimum to maximum
apparent transmission was 0.972
;

loop_
_space_group_symop_operation_xyz
'x, y, z'
'-x, -y, -z'

loop_
_atom_site_label
_atom_site_type_symbol
_atom_site_fract_x
_atom_site_fract_y
_atom_site_fract_z
_atom_site_U_iso_or_equiv
_atom_site_adp_type
_atom_site_occupancy
_atom_site_site_symmetry_order
_atom_site_calc_flag
_atom_site_refinement_flags_posn
_atom_site_refinement_flags_adp
_atom_site_refinement_flags_occupancy
_atom_site_disorder_assembly
_atom_site_disorder_group
S7 S 0.3764(5) 1.0769(6) 0.08126(16) 0.0371(9) Uani 0.705(6) 1 d . . P A 1
B8' B 0.358(5) 1.083(7) 0.098(2) 0.0371(9) Uani 0.295(6) 1 d D . P A 2
H8' H 0.406605 1.139877 0.028458 0.045 Uiso 0.295(6) 1 calc R U P A 2
S7' S 0.260(4) 0.9624(17) 0.0804(10) 0.038(2) Uani 0.295(6) 1 d . . P A 2
B8 B 0.241(9) 0.969(3) 0.096(2) 0.038(2) Uani 0.705(6) 1 d D . P A 1
H8 H 0.227860 0.968977 0.026141 0.045 Uiso 0.705(6) 1 calc R U P A 1
N1 N 0.8151(9) 0.6436(4) 0.1774(2) 0.044(2) Uani 1 1 d . . . . .
N2 N 1.2398(12) 0.5851(5) -0.0099(3) 0.050(3) Uani 1 1 d . . . . .
N3 N 0.7067(8) 0.6514(4) 0.3419(2) 0.038(2) Uani 1 1 d . . . . .
N4 N 0.8354(10) 0.6225(5) 0.5881(3) 0.049(3) Uani 1 1 d . . . . .
B1 B 0.1979(13) 0.9924(6) 0.2767(3) 0.043(3) Uani 1 1 d . . . . .
H1 H 0.087(13) 1.030(6) 0.333(3) 0.052 Uiso 1 1 d . U . . .
B2 B 0.3298(12) 1.0964(6) 0.2098(3) 0.041(3) Uani 1 1 d D . . . .
H2 H 0.337(12) 1.201(5) 0.220(3) 0.049 Uiso 1 1 d . U . . .
B3 B 0.1614(13) 1.0826(6) 0.1646(4) 0.040(3) Uani 1 1 d D . . . .
H3 H 0.107(13) 1.173(6) 0.146(3) 0.048 Uiso 1 1 d . U . . .
B4 B 0.1453(13) 0.9140(6) 0.2097(3) 0.043(3) Uani 1 1 d D . . . .
H4 H 0.026151 0.889280 0.224739 0.052 Uiso 1 1 calc R U . A 1
B5 B 0.3021(13) 0.8231(6) 0.2796(3) 0.046(3) Uani 1 1 d . . . . .
H5 H 0.262(13) 0.746(6) 0.350(3) 0.055 Uiso 1 1 d . U . . .
B6 B 0.4120(12) 0.9340(6) 0.2781(3) 0.041(3) Uani 1 1 d . . . . .
H6 H 0.486(12) 0.919(5) 0.334(3) 0.050 Uiso 1 1 d . U . . .
B9 B 0.3335(12) 0.7996(6) 0.1672(3) 0.039(3) Uani 1 1 d D . . . .
H9 H 0.334(12) 0.703(5) 0.158(3) 0.046 Uiso 1 1 d . U . . .
B10 B 0.5001(11) 0.8117(5) 0.2146(3) 0.035(3) Uani 1 1 d D . . . .
H10 H 0.465(6) 0.832(8) 0.138(2) 0.042 Uiso 0.705(6) 1 d D U P A 1
H10' H 0.56(3) 0.882(8) 0.142(6) 0.042 Uiso 0.295(6) 1 d D U P A 2
B11 B 0.5173(12) 0.9852(5) 0.1688(4) 0.031(3) Uani 1 1 d D . . . .
H11 H 0.632(12) 1.022(5) 0.160(3) 0.038 Uiso 1 1 d . U . . .
B12 B 0.6518(12) 0.6642(5) 0.2479(3) 0.041(3) Uani 1 1 d . . . . .
H12 H 0.584(13) 0.575(6) 0.265(3) 0.049 Uiso 1 1 d . U . . .
C1 C 0.8713(11) 0.7474(5) 0.1190(3) 0.043(3) Uani 1 1 d . . . . .
H1A H 0.809708 0.835908 0.120903 0.052 Uiso 1 1 calc R U . . .
C2 C 1.0101(11) 0.7330(4) 0.0581(3) 0.043(3) Uani 1 1 d . . . . .
H2A H 1.043179 0.810410 0.019929 0.051 Uiso 1 1 calc R U . . .
C3 C 1.1065(12) 0.6035(5) 0.0507(3) 0.040(3) Uani 1 1 d . . . . .
C4 C 1.0444(13) 0.4955(5) 0.1131(4) 0.042(3) Uani 1 1 d . . . . .
H4A H 1.102364 0.405626 0.113011 0.050 Uiso 1 1 calc R U . . .
C5 C 0.9041(12) 0.5189(5) 0.1724(4) 0.045(3) Uani 1 1 d . . . . .
H5A H 0.867120 0.444140 0.212055 0.055 Uiso 1 1 calc R U . . .
C6 C 1.2981(14) 0.7030(6) -0.0704(3) 0.062(4) Uani 1 1 d . . . . .
H6A H 1.319110 0.751141 -0.032969 0.093 Uiso 1 1 calc R U . . .
H6B H 1.215624 0.763203 -0.107749 0.093 Uiso 1 1 calc R U . . .
H6C H 1.398093 0.672213 -0.110328 0.093 Uiso 1 1 calc R U . . .
C7 C 1.334(2) 0.4493(8) -0.0179(7) 0.084(6) Uani 1 1 d . . . . .
H7A H 1.263058 0.402478 -0.026550 0.126 Uiso 1 1 calc R U . . .
H7B H 1.381055 0.398944 0.037951 0.126 Uiso 1 1 calc R U . . .
H7C H 1.420937 0.456474 -0.070350 0.126 Uiso 1 1 calc R U . . .
C8 C 0.6774(9) 0.5542(5) 0.4178(3) 0.036(2) Uani 1 1 d . . . . .
H8A H 0.624367 0.492524 0.414815 0.043 Uiso 1 1 calc R U . . .
C9 C 0.7215(11) 0.5415(5) 0.4989(3) 0.051(3) Uani 1 1 d . . . . .
H9A H 0.699045 0.471044 0.550478 0.061 Uiso 1 1 calc R U . . .
C10 C 0.7984(10) 0.6295(5) 0.5076(3) 0.039(3) Uani 1 1 d . . . . .
C11 C 0.8323(11) 0.7280(6) 0.4263(3) 0.042(3) Uani 1 1 d . . . . .
H11A H 0.888160 0.789360 0.426749 0.051 Uiso 1 1 calc R U . . .
C12 C 0.7859(11) 0.7353(5) 0.3483(3) 0.050(3) Uani 1 1 d . . . . .
H12A H 0.810067 0.802922 0.295198 0.060 Uiso 1 1 calc R U . . .
C13 C 0.9219(16) 0.7112(7) 0.5953(4) 0.062(4) Uani 1 1 d . . . . .
H13A H 1.021541 0.705929 0.550819 0.094 Uiso 1 1 calc R U . . .
H13B H 0.948732 0.683849 0.657105 0.094 Uiso 1 1 calc R U . . .
H13C H 0.853695 0.803590 0.582986 0.094 Uiso 1 1 calc R U . . .
C14 C 0.7909(13) 0.5232(6) 0.6720(3) 0.065(4) Uani 1 1 d . . . . .
H14A H 0.861258 0.433802 0.670044 0.098 Uiso 1 1 calc R U . . .
H14B H 0.678120 0.523440 0.676672 0.098 Uiso 1 1 calc R U . . .
H14C H 0.803606 0.546263 0.725078 0.098 Uiso 1 1 calc R U . . .
O1 O 0.620(2) 0.2977(8) 0.3878(5) 0.048(2) Uani 0.519(11) 1 d . U P B 1
C15 C 0.638(3) 0.2028(13) 0.4697(8) 0.048(2) Uani 0.519(11) 1 d . U P B 1
H15A H 0.531494 0.187398 0.502349 0.058 Uiso 0.519(11) 1 calc R U P B 1
H15B H 0.684184 0.232463 0.508892 0.058 Uiso 0.519(11) 1 calc R U P B 1
C16 C 0.757(4) 0.0676(13) 0.4460(8) 0.059(3) Uani 0.519(11) 1 d . U P B 1
H16A H 0.871817 0.062052 0.444709 0.071 Uiso 0.519(11) 1 calc R U P B 1
H16B H 0.729534 -0.013871 0.489353 0.071 Uiso 0.519(11) 1 calc R U P B 1
C17 C 0.719(4) 0.0903(17) 0.3479(12) 0.077(4) Uani 0.519(11) 1 d . U P B 1
H17A H 0.820269 0.068737 0.304841 0.093 Uiso 0.519(11) 1 calc R U P B 1
H17B H 0.649106 0.034245 0.349628 0.093 Uiso 0.519(11) 1 calc R U P B 1
C18 C 0.636(3) 0.2330(16) 0.3216(9) 0.047(3) Uani 0.519(11) 1 d . U P B 1
H18A H 0.697555 0.277007 0.264331 0.056 Uiso 0.519(11) 1 calc R U P B 1
H18B H 0.527785 0.242860 0.309328 0.056 Uiso 0.519(11) 1 calc R U P B 1
O1' O 0.737(2) 0.2717(10) 0.3798(6) 0.048(2) Uani 0.481(11) 1 d . U P B 2
C15' C 0.722(3) 0.1645(15) 0.4621(8) 0.048(2) Uani 0.481(11) 1 d . U P B 2
H15C H 0.829807 0.104133 0.473443 0.058 Uiso 0.481(11) 1 calc R U P B 2
H15D H 0.670511 0.201622 0.515471 0.058 Uiso 0.481(11) 1 calc R U P B 2
C16' C 0.626(4) 0.0948(15) 0.4477(8) 0.059(3) Uani 0.481(11) 1 d . U P B 2
H16C H 0.513553 0.122849 0.478374 0.071 Uiso 0.481(11) 1 calc R U P B 2
H16D H 0.668302 -0.002984 0.473034 0.071 Uiso 0.481(11) 1 calc R U P B 2
C17' C 0.630(5) 0.126(2) 0.3484(12) 0.077(4) Uani 0.481(11) 1 d . U P B 2
H17C H 0.519482 0.156731 0.332999 0.093 Uiso 0.481(11) 1 calc R U P B 2
H17D H 0.691066 0.046675 0.325047 0.093 Uiso 0.481(11) 1 calc R U P B 2
C18' C 0.713(3) 0.2346(17) 0.3107(10) 0.047(3) Uani 0.481(11) 1 d . U P B 2
H18C H 0.818712 0.202846 0.273873 0.056 Uiso 0.481(11) 1 calc R U P B 2
H18D H 0.647087 0.312426 0.270406 0.056 Uiso 0.481(11) 1 calc R U P B 2

loop_
_atom_site_aniso_label
_atom_site_aniso_U_11
_atom_site_aniso_U_22
_atom_site_aniso_U_33
_atom_site_aniso_U_23
_atom_site_aniso_U_13
_atom_site_aniso_U_12
S7 0.058(3) 0.0254(10) 0.0208(15) -0.0018(13) -0.0037(9) -0.0080(13)
B8' 0.058(3) 0.0254(10) 0.0208(15) -0.0018(13) -0.0037(9) -0.0080(13)
S7' 0.054(11) 0.032(2) 0.025(6) -0.012(3) -0.008(5) -0.003(4)
B8 0.054(11) 0.032(2) 0.025(6) -0.012(3) -0.008(5) -0.003(4)
N1 0.085(9) 0.0211(18) 0.0262(19) 0.0010(17) -0.021(2) -0.013(3)
N2 0.041(12) 0.053(3) 0.060(3) -0.029(2) -0.029(3) 0.014(4)
N3 0.069(8) 0.0235(17) 0.0254(18) -0.0016(16) -0.015(2) -0.018(3)
N4 0.076(10) 0.044(2) 0.036(2) -0.012(2) -0.022(3) -0.016(3)
B1 0.068(13) 0.044(3) 0.024(3) -0.013(2) -0.001(3) -0.025(5)
B2 0.068(12) 0.028(3) 0.029(3) -0.011(2) -0.006(3) -0.015(4)
B3 0.045(12) 0.038(3) 0.032(3) -0.013(2) 0.002(3) -0.007(4)
B4 0.067(12) 0.038(3) 0.029(3) -0.007(2) -0.007(3) -0.018(4)
B5 0.076(12) 0.043(3) 0.022(3) 0.000(2) -0.009(3) -0.028(5)
B6 0.069(12) 0.033(3) 0.022(2) -0.005(2) -0.008(3) -0.014(4)
B9 0.068(11) 0.032(3) 0.021(2) -0.006(2) -0.012(3) -0.017(4)
B10 0.067(11) 0.024(2) 0.019(2) -0.003(2) -0.014(3) -0.014(4)
B11 0.033(11) 0.025(2) 0.039(3) -0.010(2) -0.005(3) -0.009(4)
B12 0.076(11) 0.023(2) 0.025(3) 0.000(2) -0.016(3) -0.018(4)
C1 0.081(10) 0.021(2) 0.022(2) -0.0024(19) -0.008(2) -0.009(3)
C2 0.061(10) 0.025(2) 0.030(2) -0.0012(19) -0.012(3) 0.003(3)
C3 0.055(12) 0.032(2) 0.036(3) -0.013(2) -0.027(3) 0.004(4)
C4 0.044(12) 0.029(2) 0.061(4) -0.011(3) -0.039(4) 0.003(4)
C5 0.073(12) 0.021(2) 0.047(3) 0.001(2) -0.035(3) -0.010(4)
C6 0.068(13) 0.066(4) 0.039(3) -0.014(3) -0.019(3) 0.010(5)
C7 0.08(2) 0.070(4) 0.115(6) -0.057(4) -0.047(7) 0.011(6)
C8 0.050(9) 0.030(2) 0.030(2) -0.0012(19) -0.008(2) -0.019(3)
C9 0.100(10) 0.034(2) 0.021(2) 0.002(2) -0.013(2) -0.027(4)
C10 0.056(10) 0.030(2) 0.030(2) -0.012(2) -0.011(2) -0.004(3)
C11 0.051(11) 0.048(3) 0.039(3) -0.016(2) -0.003(3) -0.026(4)
C12 0.090(11) 0.043(3) 0.025(2) -0.003(2) -0.006(2) -0.036(4)
C13 0.080(15) 0.068(4) 0.055(3) -0.023(3) -0.027(4) -0.021(5)
C14 0.111(14) 0.060(3) 0.032(3) -0.001(3) -0.029(3) -0.030(5)
O1 0.051(5) 0.045(3) 0.048(2) -0.010(2) -0.009(3) -0.015(3)
C15 0.048(5) 0.050(4) 0.041(3) -0.010(3) -0.009(3) -0.005(3)
C16 0.060(5) 0.057(4) 0.060(3) -0.012(3) -0.007(3) -0.018(4)
C17 0.080(6) 0.080(4) 0.079(4) -0.027(3) -0.016(4) -0.022(4)
C18 0.049(5) 0.053(3) 0.044(3) -0.016(2) -0.011(4) -0.015(3)
O1' 0.051(5) 0.045(3) 0.048(2) -0.010(2) -0.009(3) -0.015(3)
C15' 0.048(5) 0.050(4) 0.041(3) -0.010(3) -0.009(3) -0.005(3)
C16' 0.060(5) 0.057(4) 0.060(3) -0.012(3) -0.007(3) -0.018(4)
C17' 0.080(6) 0.080(4) 0.079(4) -0.027(3) -0.016(4) -0.022(4)
C18' 0.049(5) 0.053(3) 0.044(3) -0.016(2) -0.011(4) -0.015(3)

loop_
_atom_type_symbol
_atom_type_description
_atom_type_scat_dispersion_real
_atom_type_scat_dispersion_imag
_atom_type_scat_source
C C 0.0033 0.0016 'International Tables Vol C Tables 4.2.6.8 and 6.1.1.4'
H H 0.0000 0.0000 'International Tables Vol C Tables 4.2.6.8 and 6.1.1.4'
B B 0.0013 0.0007 'International Tables Vol C Tables 4.2.6.8 and 6.1.1.4'
N N 0.0061 0.0033 'International Tables Vol C Tables 4.2.6.8 and 6.1.1.4'
S S 0.1246 0.1234 'International Tables Vol C Tables 4.2.6.8 and 6.1.1.4'
O O 0.0106 0.0060 'International Tables Vol C Tables 4.2.6.8 and 6.1.1.4'

loop_
_geom_angle_atom_site_label_1
_geom_angle_atom_site_label_2
_geom_angle_atom_site_label_3
_geom_angle
B8 S7 B11 107(2)
B8 S7 B2 98.7(9)
B11 S7 B2 55.5(4)
B8 S7 B3 53.8(9)
B11 S7 B3 99.6(3)
B2 S7 B3 54.8(4)
B2 B8' B3 62.9(9)
B2 B8' B11 60.8(14)
B3 B8' B11 110(2)
B2 B8' S7' 116(2)
B3 B8' S7' 65.6(16)
B11 B8' S7' 109(4)
B2 B8' H8' 135.1
B3 B8' H8' 135.9
B11 B8' H8' 112.8
S7' B8' H8' 107.8
B9 S7' B8' 104(2)
B9 S7' B3 99.0(8)
B8' S7' B3 54.9(11)
B9 S7' B4 56.6(5)
B8' S7' B4 96.6(12)
B3 S7' B4 52.7(3)
B3 B8 B4 60.5(7)
B3 B8 S7 67.8(16)
B4 B8 S7 115(3)
B3 B8 B9 109(2)
B4 B8 B9 60.9(13)
S7 B8 B9 107(4)
B3 B8 H8 135.7
B4 B8 H8 136.3
S7 B8 H8 108.1
B9 B8 H8 113.8
C5 N1 C1 116.6(6)
C5 N1 B12 120.6(4)
C1 N1 B12 122.8(5)
C3 N2 C7 121.4(7)
C3 N2 C6 119.7(6)
C7 N2 C6 118.9(9)
C8 N3 C12 117.1(4)
C8 N3 B12 121.0(4)
C12 N3 B12 121.9(4)
C10 N4 C13 121.5(4)
C10 N4 C14 121.0(6)
C13 N4 C14 117.4(4)
B4 B1 B3 60.8(3)
B4 B1 B5 61.6(4)
B3 B1 B5 109.9(4)
B4 B1 B2 111.6(4)
B3 B1 B2 62.9(4)
B5 B1 B2 108.4(6)
B4 B1 B6 109.4(6)
B3 B1 B6 109.5(5)
B5 B1 B6 59.3(5)
B2 B1 B6 59.2(4)
B4 B1 H1 113(4)
B3 B1 H1 111(3)
B5 B1 H1 126(2)
B2 B1 H1 121(3)
B6 B1 H1 131(4)
B8' B2 B6 107(2)
B8' B2 B1 105.7(17)
B6 B2 B1 60.4(4)
B8' B2 B11 61.8(19)
B6 B2 B11 58.0(4)
B1 B2 B11 106.9(4)
B8' B2 B3 59.6(13)
B6 B2 B3 106.4(5)
B1 B2 B3 57.8(4)
B11 B2 B3 108.7(5)
B6 B2 S7 105.2(4)
B1 B2 S7 107.5(4)
B11 B2 S7 58.8(3)
B3 B2 S7 62.7(3)
B8' B2 H2 118(3)
B6 B2 H2 124(3)
B1 B2 H2 128(4)
B11 B2 H2 118(5)
B3 B2 H2 124(4)
S7 B2 H2 118(2)
B8 B3 B1 107.5(18)
B8 B3 B4 60.2(9)
B1 B3 B4 59.5(3)
B1 B3 B8' 105.3(18)
B4 B3 B8' 109(2)
B8 B3 B2 109(3)
B1 B3 B2 59.4(4)
B4 B3 B2 107.8(5)
B8' B3 B2 57.5(12)
B1 B3 S7' 109.8(9)
B4 B3 S7' 63.9(6)
B8' B3 S7' 59(2)
B2 B3 S7' 107.0(13)
B8 B3 S7 58(2)
B1 B3 S7 108.5(6)
B4 B3 S7 107.1(5)
B2 B3 S7 62.5(4)
B8 B3 H3 127(4)
B1 B3 H3 126(3)
B4 B3 H3 147(6)
B8' B3 H3 101(6)
B2 B3 H3 100(5)
S7' B3 H3 124(3)
S7 B3 H3 102(5)
B1 B4 B8 107.1(19)
B1 B4 B3 59.8(3)
B8 B4 B3 59.3(9)
B1 B4 B5 59.5(4)
B8 B4 B5 108(3)
B3 B4 B5 107.4(6)
B1 B4 B9 107.3(7)
B8 B4 B9 62.0(18)
B3 B4 B9 109.1(6)
B5 B4 B9 58.9(4)
B1 B4 S7' 109.6(10)
B3 B4 S7' 63.4(5)
B5 B4 S7' 106.0(12)
B9 B4 S7' 58.3(8)
B1 B4 H4 122.6
B8 B4 H4 121.5
B3 B4 H4 121.7
B5 B4 H4 122.5
B9 B4 H4 121.0
B6 B5 B1 61.1(5)
B6 B5 B10 60.2(4)
B1 B5 B10 110.7(5)
B6 B5 B9 109.5(4)
B1 B5 B9 109.2(4)
B10 B5 B9 62.3(4)
B6 B5 B4 108.8(4)
B1 B5 B4 58.9(4)
B10 B5 B4 112.3(4)
B9 B5 B4 61.8(4)
B6 B5 H5 121(4)
B1 B5 H5 112(4)
B10 B5 H5 127(5)
B9 B5 H5 126(3)
B4 B5 H5 115(5)
B11 B6 B5 110.5(5)
B11 B6 B2 62.4(4)
B5 B6 B2 109.6(6)
B11 B6 B10 62.7(3)
B5 B6 B10 60.5(4)
B2 B6 B10 113.2(4)
B11 B6 B1 110.3(5)
B5 B6 B1 59.6(5)
B2 B6 B1 60.4(5)
B10 B6 B1 109.8(5)
B11 B6 H6 112(4)
B5 B6 H6 124(3)
B2 B6 H6 121(3)
B10 B6 H6 112(4)
B1 B6 H6 131(4)
B5 B9 B4 59.3(4)
B5 B9 B10 58.5(4)
B4 B9 B10 107.2(4)
B5 B9 B8 104.2(10)
B4 B9 B8 57.0(10)
B10 B9 B8 109(2)
B5 B9 S7' 111.8(6)
B4 B9 S7' 65.2(6)
B10 B9 S7' 109.4(11)
B5 B9 H9 121(2)
B4 B9 H9 122(5)
B10 B9 H9 120(5)
B8 B9 H9 125(4)
S7' B9 H9 121(3)
B5 B9 H10 98(2)
B4 B9 H10 123(4)
B10 B9 H10 42.0(14)
B8 B9 H10 86(4)
H9 B9 H10 115(6)
B12 B10 B6 124.3(4)
B12 B10 B5 117.7(4)
B6 B10 B5 59.3(4)
B12 B10 B11 128.5(6)
B6 B10 B11 57.7(3)
B5 B10 B11 105.5(5)
B12 B10 B9 117.8(4)
B6 B10 B9 106.2(6)
B5 B10 B9 59.2(4)
B11 B10 B9 107.4(4)
B12 B10 H10 115(4)
B6 B10 H10 121(4)
B5 B10 H10 99(2)
B11 B10 H10 83(3)
B9 B10 H10 42.5(15)
B12 B10 H10' 108(10)
B6 B10 H10' 100.3(18)
B5 B10 H10' 134(10)
B11 B10 H10' 42.7(15)
B9 B10 H10' 94(10)
B6 B11 B2 59.6(4)
B6 B11 B10 59.6(3)
B2 B11 B10 108.5(5)
B6 B11 B8' 104.6(11)
B2 B11 B8' 57.4(11)
B10 B11 B8' 109(2)
B6 B11 S7 111.9(6)
B2 B11 S7 65.7(4)
B10 B11 S7 108.3(5)
B6 B11 H10' 101.8(18)
B2 B11 H10' 137(10)
B10 B11 H10' 42.4(15)
B8' B11 H10' 97(10)
B6 B11 H11 119(3)
B2 B11 H11 114(4)
B10 B11 H11 127(4)
B8' B11 H11 121(3)
S7 B11 H11 118(3)
H10' B11 H11 110(10)
N1 B12 N3 105.0(6)
N1 B12 B10 116.3(3)
N3 B12 B10 112.9(5)
N1 B12 H12 113(4)
N3 B12 H12 105(3)
B10 B12 H12 104(4)
N1 C1 C2 124.2(5)
N1 C1 H1A 117.9
C2 C1 H1A 117.9
C1 C2 C3 120.7(5)
C1 C2 H2A 119.6
C3 C2 H2A 119.6
N2 C3 C2 122.7(5)
N2 C3 C4 123.3(6)
C2 C3 C4 113.9(7)
C5 C4 C3 121.5(6)
C5 C4 H4A 119.2
C3 C4 H4A 119.2
N1 C5 C4 123.0(5)
N1 C5 H5A 118.5
C4 C5 H5A 118.5
N2 C6 H6A 109.5
N2 C6 H6B 109.5
H6A C6 H6B 109.5
N2 C6 H6C 109.5
H6A C6 H6C 109.5
H6B C6 H6C 109.5
N2 C7 H7A 109.5
N2 C7 H7B 109.5
H7A C7 H7B 109.5
N2 C7 H7C 109.5
H7A C7 H7C 109.5
H7B C7 H7C 109.5
N3 C8 C9 122.3(5)
N3 C8 H8A 118.9
C9 C8 H8A 118.9
C8 C9 C10 121.4(4)
C8 C9 H9A 119.3
C10 C9 H9A 119.3
N4 C10 C9 122.1(4)
N4 C10 C11 122.6(5)
C9 C10 C11 115.3(4)
C12 C11 C10 120.5(5)
C12 C11 H11A 119.7
C10 C11 H11A 119.7
C11 C12 N3 123.4(4)
C11 C12 H12A 118.3
N3 C12 H12A 118.3
N4 C13 H13A 109.5
N4 C13 H13B 109.5
H13A C13 H13B 109.5
N4 C13 H13C 109.5
H13A C13 H13C 109.5
H13B C13 H13C 109.5
N4 C14 H14A 109.5
N4 C14 H14B 109.5
H14A C14 H14B 109.5
N4 C14 H14C 109.5
H14A C14 H14C 109.5
H14B C14 H14C 109.5
C15 O1 C18 108.4(10)
O1 C15 C16 106.4(10)
O1 C15 H15A 110.5
C16 C15 H15A 110.5
O1 C15 H15B 110.5
C16 C15 H15B 110.5
H15A C15 H15B 108.6
C17 C16 C15 99.5(15)
C17 C16 H16A 111.9
C15 C16 H16A 111.9
C17 C16 H16B 111.9
C15 C16 H16B 111.9
H16A C16 H16B 109.6
C18 C17 C16 103.9(14)
C18 C17 H17A 111.0
C16 C17 H17A 111.0
C18 C17 H17B 111.0
C16 C17 H17B 111.0
H17A C17 H17B 109.0
O1 C18 C17 113.0(14)
O1 C18 H18A 109.0
C17 C18 H18A 109.0
O1 C18 H18B 109.0
C17 C18 H18B 109.0
H18A C18 H18B 107.8
C18' O1' C15' 107.8(11)
C16' C15' O1' 106.2(14)
C16' C15' H15C 110.5
O1' C15' H15C 110.5
C16' C15' H15D 110.5
O1' C15' H15D 110.5
H15C C15' H15D 108.7
C15' C16' C17' 107.7(17)
C15' C16' H16C 110.2
C17' C16' H16C 110.2
C15' C16' H16D 110.2
C17' C16' H16D 110.2
H16C C16' H16D 108.5
C16' C17' C18' 103.6(19)
C16' C17' H17C 111.0
C18' C17' H17C 111.0
C16' C17' H17D 111.0
C18' C17' H17D 111.0
H17C C17' H17D 109.0
O1' C18' C17' 109.2(13)
O1' C18' H18C 109.8
C17' C18' H18C 109.8
O1' C18' H18D 109.8
C17' C18' H18D 109.8
H18C C18' H18D 108.3

loop_
_geom_bond_atom_site_label_1
_geom_bond_atom_site_label_2
_geom_bond_distance
S7 B8 1.86(6)
S7 B11 1.893(9)
S7 B2 2.018(6)
S7 B3 2.022(10)
B8' B2 1.76(3)
B8' B3 1.80(3)
B8' B11 1.84(6)
B8' S7' 1.90(6)
B8' H8' 1.1200
S7' B9 1.89(2)
S7' B3 2.005(14)
S7' B4 2.015(13)
B8 B3 1.76(2)
B8 B4 1.78(2)
B8 B9 1.87(5)
B8 H8 1.1200
N1 C5 1.352(8)
N1 C1 1.356(7)
N1 B12 1.591(10)
N2 C3 1.325(12)
N2 C7 1.476(10)
N2 C6 1.490(10)
N3 C8 1.350(5)
N3 C12 1.354(8)
N3 B12 1.607(7)
N4 C10 1.349(7)
N4 C13 1.451(9)
N4 C14 1.470(7)
B1 B4 1.760(9)
B1 B3 1.766(7)
B1 B5 1.771(11)
B1 B2 1.796(10)
B1 B6 1.797(14)
B1 H1 1.21(8)
B2 B6 1.776(8)
B2 B11 1.824(12)
B2 B3 1.858(14)
B2 H2 1.22(6)
B3 B4 1.783(8)
B3 H3 0.93(7)
B4 B5 1.807(12)
B4 B9 1.853(12)
B4 H4 1.1200
B5 B6 1.764(11)
B5 B10 1.786(13)
B5 B9 1.799(8)
B5 H5 1.21(5)
B6 B11 1.747(9)
B6 B10 1.781(9)
B6 H6 1.15(8)
B9 B10 1.855(12)
B9 H9 1.10(6)
B9 H10 1.26(3)
B10 B12 1.757(10)
B10 B11 1.836(7)
B10 H10 1.25(3)
B10 H10' 1.24(3)
B11 H10' 1.25(3)
B11 H11 1.17(9)
B12 H12 1.22(7)
C1 C2 1.358(11)
C1 H1A 0.9500
C2 C3 1.422(8)
C2 H2A 0.9500
C3 C4 1.434(9)
C4 C5 1.362(12)
C4 H4A 0.9500
C5 H5A 0.9500
C6 H6A 0.9800
C6 H6B 0.9800
C6 H6C 0.9800
C7 H7A 0.9800
C7 H7B 0.9800
C7 H7C 0.9800
C8 C9 1.368(7)
C8 H8A 0.9500
C9 C10 1.392(9)
C9 H9A 0.9500
C10 C11 1.417(6)
C11 C12 1.349(8)
C11 H11A 0.9500
C12 H12A 0.9500
C13 H13A 0.9800
C13 H13B 0.9800
C13 H13C 0.9800
C14 H14A 0.9800
C14 H14B 0.9800
C14 H14C 0.9800
O1 C15 1.373(12)
O1 C18 1.383(18)
C15 C16 1.61(3)
C15 H15A 0.9900
C15 H15B 0.9900
C16 C17 1.57(2)
C16 H16A 0.9900
C16 H16B 0.9900
C17 C18 1.46(3)
C17 H17A 0.9900
C17 H17B 0.9900
C18 H18A 0.9900
C18 H18B 0.9900
O1' C18' 1.345(19)
O1' C15' 1.448(14)
C15' C16' 1.40(3)
C15' H15C 0.9900
C15' H15D 0.9900
C16' C17' 1.47(2)
C16' H16C 0.9900
C16' H16D 0.9900
C17' C18' 1.48(3)
C17' H17C 0.9900
C17' H17D 0.9900
C18' H18C 0.9900
C18' H18D 0.9900
